data_7151884
loop_
_publ_author_name
'Chevallier, Floris'
'Halauko, Yury S.'
'Pecceu, Christelle'
'Nassar, Ibrahim F.'
'Dam, To Uyen'
'Roisnel, Thierry'
'Matulis, Vadim E.'
'Ivashkevich, Oleg A.'
'Mongin, Florence'

_publ_section_title
;
 N-aryl pyrazoles: DFT calculations of CH acidity and deprotonative
 metallation using a combination of lithium and zinc amides
;
_journal_issue 12
_journal_name_full 'Organic &amp; Biomolecular Chemistry'
_journal_page_first 4671
_journal_paper_doi 10.1039/c1ob05267e
_journal_volume 9
_journal_year 2011
_chemical_compound_source 'synthesis as described'
_chemical_formula_moiety 'C11 H12 I N3'
_chemical_formula_sum 'C11 H12 I N3'
_chemical_formula_weight 313.14
_chemical_name_systematic
;
?
;
_space_group_IT_number 14
_symmetry_cell_setting monoclinic
_symmetry_Int_Tables_number 14
_symmetry_space_group_name_Hall '-P 2yn'
_symmetry_space_group_name_H-M 'P 1 21/n 1'
_atom_sites_solution_hydrogens geom
_atom_sites_solution_primary direct
_atom_sites_solution_secondary difmap
_audit_conform_dict_location ftp://ftp.iucr.org/pub/cif_core.dic
_audit_conform_dict_name cif_core.dic
_audit_conform_dict_version 2.3
_audit_creation_date 2010-02-24T10:53:42-00:00
_audit_creation_method 'WinGX routine CIF_UPDATE'
_cell_angle_alpha 90
_cell_angle_beta 111.017(2)
_cell_angle_gamma 90
_cell_formula_units_Z 4
_cell_length_a 7.3777(3)
_cell_length_b 19.1576(9)
_cell_length_c 8.7098(4)
_cell_measurement_reflns_used 6782
_cell_measurement_temperature 150(2)
_cell_measurement_theta_max 27.43
_cell_measurement_theta_min 2.13
_cell_measurement_wavelength 0.71073
_cell_volume 1149.14(9)
_computing_cell_refinement 'Bruker SMART (Bruker, 2002)'
_computing_data_collection 'Bruker SAINT (Bruker, 2002)'
_computing_data_reduction 'Bruker SAINT (Bruker, 2002)'
_computing_molecular_graphics 'Ortep-3 for Windows (Farrugia, 1997)'
_computing_publication_material
;
WinGX publication routines (Farrugia, 1999),
CRYSCAL (T. Roisnel, local program)
;
_computing_structure_refinement 'SHELXL-97 (Sheldrick, 1997)'
_computing_structure_solution 'SIR97 (Altomare et al., 1999)'
_diffrn_ambient_temperature 150(2)
_diffrn_detector 'CCD plate'
_diffrn_measured_fraction_theta_full 0.991
_diffrn_measured_fraction_theta_max 0.991
_diffrn_measurement_device_type 'APEXII, Bruker-AXS'
_diffrn_measurement_method 'CCD rotation images, thin slices'
_diffrn_radiation_monochromator graphite
_diffrn_radiation_probe x-ray
_diffrn_radiation_type MoK\a
_diffrn_radiation_wavelength 0.71073
_diffrn_reflns_av_R_equivalents 0.0303
_diffrn_reflns_av_unetI/netI 0.0256
_diffrn_reflns_limit_h_max 9
_diffrn_reflns_limit_h_min -9
_diffrn_reflns_limit_k_max 24
_diffrn_reflns_limit_k_min -20
_diffrn_reflns_limit_l_max 10
_diffrn_reflns_limit_l_min -11
_diffrn_reflns_number 9641
_diffrn_reflns_theta_full 27.43
_diffrn_reflns_theta_max 27.43
_diffrn_reflns_theta_min 2.13
_exptl_absorpt_coefficient_mu 2.758
_exptl_absorpt_correction_T_max 0.437
_exptl_absorpt_correction_T_min 0.257
_exptl_absorpt_correction_type multi-scan
_exptl_absorpt_process_details
;
[Sheldrick, G.M. (2002). SADABS Bruker AXS Inc., Madison, Wisconsin, USA]
;
_exptl_crystal_colour colourless
_exptl_crystal_density_diffrn 1.81
_exptl_crystal_density_method 'not measured'
_exptl_crystal_description prism
_exptl_crystal_F_000 608
_exptl_crystal_size_max 0.48
_exptl_crystal_size_mid 0.42
_exptl_crystal_size_min 0.3
_refine_diff_density_max 0.427
_refine_diff_density_min -0.8
_refine_diff_density_rms 0.101
_refine_ls_extinction_method none
_refine_ls_goodness_of_fit_ref 1.21
_refine_ls_hydrogen_treatment constr
_refine_ls_matrix_type full
_refine_ls_number_parameters 138
_refine_ls_number_reflns 2611
_refine_ls_number_restraints 0
_refine_ls_restrained_S_all 1.21
_refine_ls_R_factor_all 0.0253
_refine_ls_R_factor_gt 0.0221
_refine_ls_shift/su_max 0.001
_refine_ls_shift/su_mean 0
_refine_ls_structure_factor_coef Fsqd
_refine_ls_weighting_details 'calc w=1/[\s^2^(Fo^2^)+(0.0154P)^2^+1.7898P] where P=(Fo^2^+2Fc^2^)/3'
_refine_ls_weighting_scheme calc
_refine_ls_wR_factor_gt 0.0509
_refine_ls_wR_factor_ref 0.0596
_reflns_number_gt 2432
_reflns_number_total 2611
_reflns_threshold_expression >2sigma(I)
_cod_data_source_file c1ob05267e.txt
_cod_data_source_block 2b
_cod_original_sg_symbol_H-M 'P 21/n'
_cod_database_code 7151884

loop_
_symmetry_equiv_pos_as_xyz
'x, y, z'
'-x+1/2, y+1/2, -z+1/2'
'-x, -y, -z'
'x-1/2, -y-1/2, z-1/2'

loop_
_atom_site_label
_atom_site_type_symbol
_atom_site_fract_x
_atom_site_fract_y
_atom_site_fract_z
_atom_site_U_iso_or_equiv
_atom_site_adp_type
_atom_site_occupancy
_atom_site_symmetry_multiplicity
_atom_site_calc_flag
_atom_site_refinement_flags
_atom_site_disorder_assembly
_atom_site_disorder_group
I1 I 0.31639(3) 0.167336(10) 0.03136(2) 0.01987(7) Uani 1 1 d . . .
C1 C 0.0569(4) 0.18045(15) 0.0701(4) 0.0190(6) Uani 1 1 d . . .
C2 C 0.0231(5) 0.21787(16) 0.1926(4) 0.0240(6) Uani 1 1 d . . .
H2 H 0.1123 0.2457 0.276 0.029 Uiso 1 1 calc R . .
C3 C -0.1721(5) 0.20553(16) 0.1657(4) 0.0251(7) Uani 1 1 d . . .
H3 H -0.238 0.2251 0.2313 0.03 Uiso 1 1 calc R . .
N4 N -0.2569(4) 0.16323(13) 0.0377(3) 0.0234(5) Uani 1 1 d . . .
N5 N -0.1119(3) 0.14798(13) -0.0211(3) 0.0184(5) Uani 1 1 d . . .
C6 C -0.1512(4) 0.10413(14) -0.1628(3) 0.0164(5) Uani 1 1 d . . .
C7 C -0.2048(4) 0.03517(15) -0.1578(3) 0.0181(6) Uani 1 1 d . . .
H7 H -0.2144 0.0167 -0.0598 0.022 Uiso 1 1 calc R . .
C8 C -0.2444(4) -0.00696(15) -0.2951(3) 0.0186(6) Uani 1 1 d . . .
H8 H -0.2814 -0.0542 -0.2903 0.022 Uiso 1 1 calc R . .
C9 C -0.2308(4) 0.01907(15) -0.4418(3) 0.0171(6) Uani 1 1 d . . .
C10 C -0.1767(4) 0.08924(15) -0.4444(3) 0.0190(6) Uani 1 1 d . . .
H10 H -0.167 0.1082 -0.5419 0.023 Uiso 1 1 calc R . .
C11 C -0.1373(4) 0.13098(15) -0.3068(3) 0.0192(6) Uani 1 1 d . . .
H11 H -0.1005 0.1783 -0.3105 0.023 Uiso 1 1 calc R . .
N12 N -0.2652(4) -0.02345(13) -0.5764(3) 0.0215(5) Uani 1 1 d . . .
C13 C -0.3124(5) -0.09629(16) -0.5700(4) 0.0245(6) Uani 1 1 d . . .
H13A H -0.2123 -0.1186 -0.4766 0.037 Uiso 1 1 calc R . .
H13B H -0.3186 -0.1193 -0.6723 0.037 Uiso 1 1 calc R . .
H13C H -0.4385 -0.1003 -0.5569 0.037 Uiso 1 1 calc R . .
C14 C -0.2760(5) 0.00600(17) -0.7333(4) 0.0253(6) Uani 1 1 d . . .
H14A H -0.3673 0.0452 -0.7614 0.038 Uiso 1 1 calc R . .
H14B H -0.3208 -0.0298 -0.819 0.038 Uiso 1 1 calc R . .
H14C H -0.1471 0.0225 -0.7253 0.038 Uiso 1 1 calc R . .

loop_
_atom_site_aniso_label
_atom_site_aniso_U_11
_atom_site_aniso_U_22
_atom_site_aniso_U_33
_atom_site_aniso_U_23
_atom_site_aniso_U_13
_atom_site_aniso_U_12
I1 0.02040(11) 0.01879(11) 0.02199(11) -0.00203(7) 0.00951(8) -0.00218(7)
C1 0.0202(14) 0.0157(14) 0.0207(14) -0.0004(11) 0.0071(11) -0.0014(11)
C2 0.0268(16) 0.0223(16) 0.0240(15) -0.0059(12) 0.0104(13) -0.0049(12)
C3 0.0290(16) 0.0254(16) 0.0245(16) -0.0062(12) 0.0142(13) 0.0006(13)
N4 0.0225(13) 0.0266(14) 0.0240(13) -0.0041(11) 0.0118(11) 0.0007(11)
N5 0.0196(12) 0.0175(12) 0.0193(12) -0.0022(9) 0.0086(10) -0.0013(9)
C6 0.0166(13) 0.0169(14) 0.0159(13) -0.0017(10) 0.0060(10) 0.0008(10)
C7 0.0197(14) 0.0203(15) 0.0149(13) 0.0039(11) 0.0070(11) -0.0003(11)
C8 0.0202(13) 0.0149(14) 0.0214(14) 0.0012(11) 0.0084(11) -0.0011(11)
C9 0.0159(13) 0.0196(14) 0.0179(14) -0.0001(10) 0.0087(11) 0.0043(11)
C10 0.0206(14) 0.0201(15) 0.0178(13) 0.0035(11) 0.0088(11) 0.0009(11)
C11 0.0200(14) 0.0162(14) 0.0215(14) 0.0021(11) 0.0074(11) -0.0010(11)
N12 0.0315(14) 0.0173(12) 0.0171(12) -0.0021(9) 0.0103(10) -0.0014(10)
C13 0.0297(16) 0.0204(16) 0.0251(15) -0.0047(12) 0.0118(13) -0.0019(12)
C14 0.0300(16) 0.0291(17) 0.0172(14) 0.0003(12) 0.0090(12) 0.0020(13)

loop_
_atom_type_symbol
_atom_type_description
_atom_type_scat_dispersion_real
_atom_type_scat_dispersion_imag
_atom_type_scat_source
C C 0.0033 0.0016 'International Tables Vol C Tables 4.2.6.8 and 6.1.1.4'
H H 0 0 'International Tables Vol C Tables 4.2.6.8 and 6.1.1.4'
N N 0.0061 0.0033 'International Tables Vol C Tables 4.2.6.8 and 6.1.1.4'
I I -0.4742 1.8119 'International Tables Vol C Tables 4.2.6.8 and 6.1.1.4'

loop_
_geom_angle_atom_site_label_1
_geom_angle_atom_site_label_2
_geom_angle_atom_site_label_3
_geom_angle
_geom_angle_site_symmetry_1
_geom_angle_site_symmetry_3
_geom_angle_publ_flag
N5 C1 C2 107.8(3) . . ?
N5 C1 I1 123.6(2) . . ?
C2 C1 I1 128.5(2) . . ?
C1 C2 C3 104.2(3) . . ?
C1 C2 H2 127.9 . . ?
C3 C2 H2 127.9 . . ?
N4 C3 C2 112.9(3) . . ?
N4 C3 H3 123.6 . . ?
C2 C3 H3 123.6 . . ?
C3 N4 N5 104.2(2) . . ?
C1 N5 N4 110.9(2) . . ?
C1 N5 C6 129.0(2) . . ?
N4 N5 C6 120.1(2) . . ?
C7 C6 C11 119.6(3) . . ?
C7 C6 N5 120.3(2) . . ?
C11 C6 N5 120.1(3) . . ?
C8 C7 C6 120.3(3) . . ?
C8 C7 H7 119.9 . . ?
C6 C7 H7 119.9 . . ?
C7 C8 C9 121.0(3) . . ?
C7 C8 H8 119.5 . . ?
C9 C8 H8 119.5 . . ?
N12 C9 C10 121.4(3) . . ?
N12 C9 C8 120.8(3) . . ?
C10 C9 C8 117.8(3) . . ?
C11 C10 C9 120.8(3) . . ?
C11 C10 H10 119.6 . . ?
C9 C10 H10 119.6 . . ?
C10 C11 C6 120.4(3) . . ?
C10 C11 H11 119.8 . . ?
C6 C11 H11 119.8 . . ?
C9 N12 C13 120.9(2) . . ?
C9 N12 C14 120.2(2) . . ?
C13 N12 C14 118.6(2) . . ?
N12 C13 H13A 109.5 . . ?
N12 C13 H13B 109.5 . . ?
H13A C13 H13B 109.5 . . ?
N12 C13 H13C 109.5 . . ?
H13A C13 H13C 109.5 . . ?
H13B C13 H13C 109.5 . . ?
N12 C14 H14A 109.5 . . ?
N12 C14 H14B 109.5 . . ?
H14A C14 H14B 109.5 . . ?
N12 C14 H14C 109.5 . . ?
H14A C14 H14C 109.5 . . ?
H14B C14 H14C 109.5 . . ?

loop_
_geom_bond_atom_site_label_1
_geom_bond_atom_site_label_2
_geom_bond_distance
_geom_bond_site_symmetry_2
_geom_bond_publ_flag
I1 C1 2.075(3) . ?
C1 N5 1.364(4) . ?
C1 C2 1.380(4) . ?
C2 C3 1.394(4) . ?
C2 H2 0.95 . ?
C3 N4 1.338(4) . ?
C3 H3 0.95 . ?
N4 N5 1.373(3) . ?
N5 C6 1.434(3) . ?
C6 C7 1.384(4) . ?
C6 C11 1.393(4) . ?
C7 C8 1.384(4) . ?
C7 H7 0.95 . ?
C8 C9 1.409(4) . ?
C8 H8 0.95 . ?
C9 N12 1.374(4) . ?
C9 C10 1.405(4) . ?
C10 C11 1.382(4) . ?
C10 H10 0.95 . ?
C11 H11 0.95 . ?
N12 C13 1.444(4) . ?
N12 C14 1.454(4) . ?
C13 H13A 0.98 . ?
C13 H13B 0.98 . ?
C13 H13C 0.98 . ?
C14 H14A 0.98 . ?
C14 H14B 0.98 . ?
C14 H14C 0.98 . ?

loop_
_geom_torsion_atom_site_label_1
_geom_torsion_atom_site_label_2
_geom_torsion_atom_site_label_3
_geom_torsion_atom_site_label_4
_geom_torsion
_geom_torsion_site_symmetry_1
_geom_torsion_site_symmetry_2
_geom_torsion_site_symmetry_3
_geom_torsion_site_symmetry_4
_geom_torsion_publ_flag
N5 C1 C2 C3 -0.4(3) . . . . ?
I1 C1 C2 C3 -176.6(2) . . . . ?
C1 C2 C3 N4 0.5(4) . . . . ?
C2 C3 N4 N5 -0.4(4) . . . . ?
C2 C1 N5 N4 0.2(3) . . . . ?
I1 C1 N5 N4 176.61(19) . . . . ?
C2 C1 N5 C6 179.0(3) . . . . ?
I1 C1 N5 C6 -4.6(4) . . . . ?
C3 N4 N5 C1 0.1(3) . . . . ?
C3 N4 N5 C6 -178.8(3) . . . . ?
C1 N5 C6 C7 117.6(3) . . . . ?
N4 N5 C6 C7 -63.7(4) . . . . ?
C1 N5 C6 C11 -62.9(4) . . . . ?
N4 N5 C6 C11 115.7(3) . . . . ?
C11 C6 C7 C8 0.0(4) . . . . ?
N5 C6 C7 C8 179.4(3) . . . . ?
C6 C7 C8 C9 0.2(4) . . . . ?
C7 C8 C9 N12 178.2(3) . . . . ?
C7 C8 C9 C10 -0.3(4) . . . . ?
N12 C9 C10 C11 -178.2(3) . . . . ?
C8 C9 C10 C11 0.3(4) . . . . ?
C9 C10 C11 C6 -0.2(4) . . . . ?
C7 C6 C11 C10 0.0(4) . . . . ?
N5 C6 C11 C10 -179.4(3) . . . . ?
C10 C9 N12 C13 177.3(3) . . . . ?
C8 C9 N12 C13 -1.3(4) . . . . ?
C10 C9 N12 C14 -9.6(4) . . . . ?
C8 C9 N12 C14 171.8(3) . . . . ?

loop_
_cod_related_entry_id
_cod_related_entry_database
_cod_related_entry_code
1 ChemSpider 26997470
